data_2224253
loop_
_publ_author_name
'Asghar, Amina'
'Iqbal, Mohammad S.'
'Tahir, M. Nawaz'

_publ_section_title
;Mutual prodrug of cephazolin and benzydamin:
 3-[(1-benzyl-1<i>H</i>-indazol-3-yl)oxy]-<i>N</i>,<i>N</i>-dimethylpropan-1-aminium
 3-{[(5-methyl-1,3,4-thiadiazol-2-yl)sulfanyl]methyl}-8-oxo-7-[(1<i>H</i>-tetrazol-1-yl)acetamido]-5-thia-1-azabicyclo[4.2.0]octane-2-carboxylate
 (benzydaminium cephazolinate)
;
_journal_coeditor_code HB5219
_journal_issue 12
_journal_name_full 'Acta Crystallographica Section E'
_journal_page_first o3132
_journal_page_last o3133
_journal_paper_doi 10.1107/S1600536809047941
_journal_volume 65
_journal_year 2009
_chemical_formula_iupac 'C19 H24 N3 O +, C14 H13 N8 O4 S3 -'
_chemical_formula_moiety 'C19 H24 N3 O +, C14 H13 N8 O4 S3 -'
_chemical_formula_sum 'C33 H37 N11 O5 S3'
_chemical_formula_weight 763.92
_chemical_name_common
;
benzydaminium cephazolinate
;
_chemical_name_systematic
;
3-[(1-Benzyl-1<i>H</i>-indazol-3-yl)oxy]-<i>N</i>,<i>N</i>-\
dimethylpropan-1-aminium
3-{[(5-methyl-1,3,4-thiadiazol-2-yl)sulfanyl]methyl}-8-oxo-7-\
[(1<i>H</i>-tetrazol-1-yl)acetamido]-5-thia-1-azabicyclo[4.2.0]octane-2-\
carboxylate
;
_space_group_IT_number 5
_symmetry_cell_setting monoclinic
_symmetry_space_group_name_Hall 'C 2y'
_symmetry_space_group_name_H-M 'C 1 2 1'
_atom_sites_solution_hydrogens geom
_atom_sites_solution_primary direct
_atom_sites_solution_secondary difmap
_audit_creation_method SHELXL-97
_cell_angle_alpha 90
_cell_angle_beta 90.587(8)
_cell_angle_gamma 90
_cell_formula_units_Z 4
_cell_length_a 44.409(3)
_cell_length_b 7.1777(5)
_cell_length_c 11.2683(8)
_cell_measurement_reflns_used 3824
_cell_measurement_temperature 296(2)
_cell_measurement_theta_max 26.00
_cell_measurement_theta_min 2.59
_cell_volume 3591.6(4)
_computing_cell_refinement 'SAINT (Bruker, 2007)'
_computing_data_collection 'APEX2 (Bruker, 2007)'
_computing_data_reduction 'SAINT (Bruker, 2007)'
_computing_molecular_graphics 'ORTEP-3 for Windows (Farrugia, 1997) and PLATON (Spek, 2009)'
_computing_publication_material
;
WinGX (Farrugia, 1999) and PLATON (Spek, 2009)
;
_computing_structure_refinement 'SHELXL97 (Sheldrick, 2008)'
_computing_structure_solution 'SHELXS97 (Sheldrick, 2008)'
_diffrn_ambient_temperature 296(2)
_diffrn_detector_area_resol_mean 7.60
_diffrn_measured_fraction_theta_full 0.998
_diffrn_measured_fraction_theta_max 0.998
_diffrn_measurement_device_type 'Bruker Kappa APEXII CCD'
_diffrn_measurement_method \w
_diffrn_radiation_monochromator graphite
_diffrn_radiation_source 'fine-focus sealed tube'
_diffrn_radiation_type MoK\a
_diffrn_radiation_wavelength 0.71073
_diffrn_reflns_av_R_equivalents 0.0882
_diffrn_reflns_av_sigmaI/netI 0.1081
_diffrn_reflns_limit_h_max 54
_diffrn_reflns_limit_h_min -54
_diffrn_reflns_limit_k_max 8
_diffrn_reflns_limit_k_min -8
_diffrn_reflns_limit_l_max 13
_diffrn_reflns_limit_l_min -13
_diffrn_reflns_number 34321
_diffrn_reflns_theta_full 26.00
_diffrn_reflns_theta_max 26.00
_diffrn_reflns_theta_min 2.59
_diffrn_standards_number 0
_exptl_absorpt_coefficient_mu 0.265
_exptl_absorpt_correction_T_max 0.968
_exptl_absorpt_correction_T_min 0.957
_exptl_absorpt_correction_type multi-scan
_exptl_absorpt_process_details '(SADABS; Bruker, 2005)'
_exptl_crystal_colour Colourless
_exptl_crystal_density_diffrn 1.413
_exptl_crystal_density_method 'not measured'
_exptl_crystal_description 'cut needle'
_exptl_crystal_F_000 1600
_exptl_crystal_size_max 0.24
_exptl_crystal_size_mid 0.14
_exptl_crystal_size_min 0.12
_refine_diff_density_max 0.357
_refine_diff_density_min -0.229
_refine_ls_abs_structure_details 'Flack (1983), 2918 Friedal Pairs'
_refine_ls_abs_structure_Flack -0.07(7)
_refine_ls_goodness_of_fit_ref 0.996
_refine_ls_hydrogen_treatment mixed
_refine_ls_matrix_type full
_refine_ls_number_parameters 475
_refine_ls_number_reflns 6750
_refine_ls_number_restraints 1
_refine_ls_restrained_S_all 0.996
_refine_ls_R_factor_all 0.1155
_refine_ls_R_factor_gt 0.0504
_refine_ls_shift/su_max 0.000
_refine_ls_shift/su_mean 0.000
_refine_ls_structure_factor_coef Fsqd
_refine_ls_weighting_details 'calc w=1/[\s^2^(Fo^2^)+(0.0342P)^2^] where P=(Fo^2^+2Fc^2^)/3'
_refine_ls_weighting_scheme calc
_refine_ls_wR_factor_gt 0.0777
_refine_ls_wR_factor_ref 0.0945
_reflns_number_gt 4092
_reflns_number_total 6750
_reflns_threshold_expression I>2\s(I)
_cod_data_source_file hb5219.cif
_cod_data_source_block I
_cod_original_sg_symbol_H-M 'C 2'
_cod_database_code 2224253
_cod_database_fobs_code 2224253

loop_
_symmetry_equiv_pos_site_id
_symmetry_equiv_pos_as_xyz
1 x,y,z
2 -x,y,-z
3 1/2+x,1/2+y,z
4 1/2-x,1/2+y,-z

loop_
_atom_site_aniso_label
_atom_site_aniso_U_11
_atom_site_aniso_U_22
_atom_site_aniso_U_33
_atom_site_aniso_U_12
_atom_site_aniso_U_13
_atom_site_aniso_U_23
O1 0.058(2) 0.0430(17) 0.065(2) 0.0076(15) 0.0274(16) 0.0174(15)
N1 0.036(2) 0.044(2) 0.046(2) 0.0012(17) 0.0080(18) 0.0076(17)
N2 0.031(2) 0.052(2) 0.047(2) 0.0036(18) 0.0123(17) 0.0080(18)
N3 0.039(2) 0.043(2) 0.0295(19) 0.0030(18) 0.0015(16) 0.0090(17)
C1 0.030(2) 0.037(2) 0.035(2) -0.0035(19) -0.0037(19) 0.0030(19)
C2 0.049(3) 0.050(3) 0.054(3) 0.008(2) 0.007(2) 0.009(2)
C3 0.070(3) 0.064(3) 0.058(3) 0.021(3) 0.005(3) 0.014(3)
C4 0.082(4) 0.048(3) 0.053(3) 0.003(3) 0.002(3) 0.013(2)
C5 0.054(3) 0.054(3) 0.039(3) -0.015(3) 0.001(2) 0.010(2)
C6 0.034(2) 0.040(2) 0.037(2) -0.006(2) -0.004(2) 0.002(2)
C7 0.042(3) 0.051(3) 0.046(3) -0.002(2) 0.006(2) -0.003(2)
C8 0.034(2) 0.036(2) 0.036(2) 0.0023(19) 0.005(2) 0.003(2)
C9 0.049(3) 0.049(3) 0.042(3) -0.007(2) 0.008(2) 0.001(2)
C10 0.059(3) 0.056(3) 0.041(3) -0.008(3) -0.005(2) -0.002(2)
C11 0.040(3) 0.042(3) 0.063(3) 0.007(2) -0.003(2) 0.000(2)
C12 0.041(3) 0.052(3) 0.055(3) 0.004(2) 0.014(2) 0.009(2)
C13 0.042(3) 0.051(3) 0.042(3) 0.004(2) 0.006(2) 0.004(2)
C14 0.031(2) 0.047(3) 0.040(3) -0.006(2) 0.006(2) 0.009(2)
C15 0.042(3) 0.054(3) 0.068(3) 0.005(2) 0.010(2) 0.015(3)
C16 0.054(3) 0.071(3) 0.085(4) 0.004(3) 0.023(3) 0.042(3)
C17 0.051(3) 0.082(4) 0.058(3) -0.010(3) 0.006(3) 0.024(3)
C18 0.128(5) 0.061(4) 0.077(4) 0.019(3) -0.010(4) -0.030(3)
C19 0.052(3) 0.101(4) 0.062(3) -0.009(3) -0.015(2) 0.006(3)
S1 0.0374(6) 0.0314(5) 0.0596(7) 0.0060(5) 0.0004(5) 0.0109(5)
S2 0.0375(6) 0.0565(7) 0.0448(7) -0.0009(6) 0.0007(5) 0.0019(6)
S3 0.0463(7) 0.0527(7) 0.0380(6) 0.0001(6) 0.0054(5) -0.0031(5)
O2 0.0384(16) 0.0316(15) 0.0452(17) 0.0089(13) 0.0084(14) 0.0012(13)
O3 0.067(2) 0.0582(19) 0.0393(17) 0.0184(16) 0.0200(16) 0.0246(15)
O4 0.0324(15) 0.0485(17) 0.0406(16) -0.0028(13) -0.0041(14) 0.0086(14)
O5 0.106(3) 0.0393(17) 0.0313(16) -0.0094(17) 0.0191(16) -0.0010(15)
N4 0.037(2) 0.046(2) 0.039(2) 0.0003(16) 0.0038(16) 0.0039(16)
N5 0.038(2) 0.047(2) 0.043(2) 0.0016(18) 0.0012(17) 0.0032(18)
N6 0.0282(18) 0.0253(17) 0.0302(17) -0.0001(14) 0.0004(14) 0.0099(14)
N7 0.0414(19) 0.0239(17) 0.0293(18) -0.0033(15) 0.0101(15) 0.0011(15)
N8 0.038(2) 0.0287(16) 0.0308(19) -0.0024(16) 0.0055(16) 0.0022(16)
N9 0.044(2) 0.080(3) 0.057(3) 0.010(2) 0.000(2) 0.016(2)
N10 0.074(3) 0.090(3) 0.061(3) 0.028(3) -0.009(2) 0.022(3)
N11 0.096(3) 0.059(3) 0.044(2) 0.001(3) 0.003(2) 0.020(2)
C20 0.036(2) 0.043(2) 0.053(3) -0.003(2) 0.000(2) 0.011(2)
C21 0.031(2) 0.027(2) 0.037(2) -0.0021(18) 0.0007(18) 0.0008(18)
C22 0.030(2) 0.028(2) 0.030(2) -0.0067(18) 0.0040(17) 0.0024(18)
C23 0.036(2) 0.028(2) 0.035(2) -0.0032(18) -0.005(2) 0.0028(19)
C24 0.035(2) 0.034(2) 0.050(3) -0.0034(19) 0.0070(19) 0.004(2)
C25 0.040(2) 0.035(2) 0.038(2) -0.0023(19) 0.007(2) 0.0035(19)
C26 0.037(2) 0.041(2) 0.044(3) -0.001(2) 0.003(2) -0.003(2)
C27 0.044(3) 0.062(3) 0.065(3) 0.006(2) 0.008(2) 0.001(2)
C28 0.039(2) 0.035(2) 0.030(2) 0.0001(19) 0.0014(19) 0.0055(18)
C29 0.039(2) 0.029(2) 0.029(2) 0.0000(19) 0.0081(18) 0.0008(18)
C30 0.029(2) 0.029(2) 0.029(2) 0.0037(19) 0.0095(19) -0.0001(18)
C31 0.036(2) 0.036(2) 0.030(2) -0.0018(19) 0.0035(19) 0.0063(19)
C32 0.036(2) 0.033(2) 0.032(2) -0.0091(18) 0.0000(18) 0.0061(18)
C33 0.055(3) 0.048(3) 0.041(3) -0.007(2) 0.009(2) 0.008(2)

loop_
_atom_site_type_symbol
_atom_site_label
_atom_site_fract_x
_atom_site_fract_y
_atom_site_fract_z
_atom_site_U_iso_or_equiv
_atom_site_thermal_displace_type
_atom_site_calc_flag
_atom_site_refinement_flags
_atom_site_occupancy
O O1 0.14103(6) 0.2863(4) 0.9240(3) 0.0552(11) Uani . . 1.000
N N1 0.18241(7) 0.2542(4) 0.7971(3) 0.0420(12) Uani . . 1.000
N N2 0.19416(7) 0.3698(5) 0.7111(3) 0.0433(12) Uani . . 1.000
N N3 0.06627(7) 0.0749(5) 1.1012(3) 0.0372(11) Uani . . 1.000
C C1 0.15436(8) 0.5181(5) 0.7788(3) 0.0340(12) Uani . . 1.000
C C2 0.13236(9) 0.6570(6) 0.7813(4) 0.0510(17) Uani . . 1.000
C C3 0.13442(11) 0.8000(7) 0.7038(4) 0.0640(17) Uani . . 1.000
C C4 0.15844(11) 0.8115(6) 0.6251(4) 0.0610(19) Uani . . 1.000
C C5 0.18016(10) 0.6769(6) 0.6189(3) 0.0490(17) Uani . . 1.000
C C6 0.17762(8) 0.5263(5) 0.6969(3) 0.0370(12) Uani . . 1.000
C C7 0.21920(9) 0.3080(6) 0.6398(3) 0.0463(17) Uani . . 1.000
C C8 0.24923(8) 0.3866(5) 0.6760(3) 0.0353(12) Uani . . 1.000
C C9 0.25878(9) 0.3855(6) 0.7933(4) 0.0466(17) Uani . . 1.000
C C10 0.28704(10) 0.4478(6) 0.8244(4) 0.0520(17) Uani . . 1.000
C C11 0.30587(9) 0.5147(6) 0.7391(4) 0.0484(17) Uani . . 1.000
C C12 0.29672(9) 0.5182(6) 0.6231(4) 0.0492(17) Uani . . 1.000
C C13 0.26851(9) 0.4546(6) 0.5911(3) 0.0450(17) Uani . . 1.000
C C14 0.15916(9) 0.3469(5) 0.8366(3) 0.0393(16) Uani . . 1.000
C C15 0.14483(9) 0.1004(6) 0.9660(4) 0.0546(17) Uani . . 1.000
C C16 0.12086(10) 0.0662(8) 1.0548(4) 0.0699(19) Uani . . 1.000
C C17 0.09024(9) 0.0869(7) 1.0079(4) 0.0636(19) Uani . . 1.000
C C18 0.06411(12) 0.2420(7) 1.1765(4) 0.089(3) Uani . . 1.000
C C19 0.03700(9) 0.0436(8) 1.0420(4) 0.0718(19) Uani . . 1.000
S S1 0.10575(2) 0.19304(14) 0.49823(9) 0.0428(3) Uani . . 1.000
S S2 0.14745(2) 0.56694(16) 0.18123(9) 0.0463(4) Uani . . 1.000
S S3 0.20738(2) 0.44836(15) 0.08659(9) 0.0456(4) Uani . . 1.000
O O2 0.05024(6) 0.8249(3) 0.3777(2) 0.0384(9) Uani . . 1.000
O O3 0.08047(6) 0.7715(4) 0.2253(2) 0.0547(11) Uani . . 1.000
O O4 0.02066(6) 0.4136(4) 0.3861(2) 0.0405(9) Uani . . 1.000
O O5 0.02552(7) 0.0728(4) 0.7592(2) 0.0587(13) Uani . . 1.000
N N4 0.19862(7) 0.4956(4) 0.3076(3) 0.0406(12) Uani . . 1.000
N N5 0.22865(7) 0.4435(4) 0.2966(3) 0.0427(12) Uani . . 1.000
N N6 0.06812(6) 0.4815(4) 0.4717(2) 0.0279(10) Uani . . 1.000
N N7 0.03965(6) 0.0819(4) 0.5676(2) 0.0315(10) Uani . . 1.000
N N8 0.02949(7) -0.3125(4) 0.7545(3) 0.0325(11) Uani . . 1.000
N N9 0.05801(8) -0.3400(5) 0.7855(3) 0.0603(16) Uani . . 1.000
N N10 0.05818(10) -0.4303(7) 0.8833(4) 0.0751(17) Uani . . 1.000
N N11 0.02978(11) -0.4641(5) 0.9184(3) 0.0663(16) Uani . . 1.000
C C20 0.13044(8) 0.3791(5) 0.4529(3) 0.0440(14) Uani . . 1.000
C C21 0.11584(8) 0.5428(5) 0.3900(3) 0.0317(12) Uani . . 1.000
C C22 0.08645(8) 0.5831(5) 0.3948(3) 0.0293(12) Uani . . 1.000
C C23 0.07099(9) 0.7410(5) 0.3273(3) 0.0330(12) Uani . . 1.000
C C24 0.13782(8) 0.6622(5) 0.3251(3) 0.0396(14) Uani . . 1.000
C C25 0.18490(8) 0.5045(5) 0.2061(3) 0.0376(12) Uani . . 1.000
C C26 0.23635(9) 0.4134(5) 0.1884(3) 0.0407(14) Uani . . 1.000
C C27 0.26722(9) 0.3571(6) 0.1520(4) 0.0570(17) Uani . . 1.000
C C28 0.07883(8) 0.3496(5) 0.5621(3) 0.0347(12) Uani . . 1.000
C C29 0.04609(8) 0.2771(5) 0.5704(3) 0.0323(12) Uani . . 1.000
C C30 0.04024(8) 0.3968(5) 0.4591(3) 0.0289(12) Uani . . 1.000
C C31 0.02943(8) -0.0044(5) 0.6644(3) 0.0340(12) Uani . . 1.000
C C32 0.02179(8) -0.2078(5) 0.6480(3) 0.0337(12) Uani . . 1.000
C C33 0.01254(10) -0.3891(5) 0.8368(4) 0.0479(17) Uani . . 1.000
H H2 0.11664 0.65124 0.83513 0.0612 Uiso . . 1.000
H H3 0.11965 0.89190 0.70279 0.0762 Uiso . . 1.000
H H3N 0.0701(8) -0.035(5) 1.148(3) 0.0446 Uiso . . 1.000
H H4 0.15971 0.91434 0.57520 0.0732 Uiso . . 1.000
H H5 0.19589 0.68514 0.56533 0.0588 Uiso . . 1.000
H H7A 0.21521 0.34164 0.55778 0.0555 Uiso . . 1.000
H H7B 0.22030 0.17314 0.64381 0.0555 Uiso . . 1.000
H H9 0.24592 0.34200 0.85174 0.0560 Uiso . . 1.000
H H10 0.29334 0.44458 0.90336 0.0622 Uiso . . 1.000
H H11 0.32494 0.55774 0.76019 0.0578 Uiso . . 1.000
H H12 0.30960 0.56374 0.56540 0.0593 Uiso . . 1.000
H H13 0.26244 0.45759 0.51190 0.0541 Uiso . . 1.000
H H15A 0.16458 0.08557 1.00236 0.0653 Uiso . . 1.000
H H15B 0.14299 0.01281 0.90075 0.0653 Uiso . . 1.000
H H16A 0.12321 -0.05902 1.08589 0.0837 Uiso . . 1.000
H H16B 0.12364 0.15230 1.12035 0.0837 Uiso . . 1.000
H H17A 0.08661 -0.00932 0.94905 0.0766 Uiso . . 1.000
H H17B 0.08860 0.20648 0.96821 0.0766 Uiso . . 1.000
H H18A 0.05950 0.34834 1.12796 0.1331 Uiso . . 1.000
H H18B 0.08295 0.26181 1.21710 0.1331 Uiso . . 1.000
H H18C 0.04846 0.22478 1.23366 0.1331 Uiso . . 1.000
H H19A 0.03248 0.14682 0.99069 0.1076 Uiso . . 1.000
H H19B 0.02159 0.03237 1.10070 0.1076 Uiso . . 1.000
H H19C 0.03785 -0.06890 0.99605 0.1076 Uiso . . 1.000
H H7N 0.04237 0.01975 0.50338 0.0378 Uiso . . 1.000
H H20A 0.14087 0.42565 0.52288 0.0529 Uiso . . 1.000
H H20B 0.14552 0.32694 0.40083 0.0529 Uiso . . 1.000
H H24A 0.15602 0.67492 0.37270 0.0474 Uiso . . 1.000
H H24B 0.12927 0.78543 0.31426 0.0474 Uiso . . 1.000
H H27A 0.27708 0.29376 0.21663 0.0852 Uiso . . 1.000
H H27B 0.27858 0.46598 0.13134 0.0852 Uiso . . 1.000
H H27C 0.26590 0.27544 0.08474 0.0852 Uiso . . 1.000
H H28 0.08607 0.41003 0.63503 0.0418 Uiso . . 1.000
H H29 0.03622 0.33403 0.63884 0.0385 Uiso . . 1.000
H H32A 0.00044 -0.22075 0.63099 0.0402 Uiso . . 1.000
H H32B 0.03281 -0.25736 0.58121 0.0402 Uiso . . 1.000
H H33 -0.00840 -0.38952 0.83662 0.0575 Uiso . . 1.000

loop_
_atom_type_symbol
_atom_type_description
_atom_type_scat_dispersion_real
_atom_type_scat_dispersion_imag
_atom_type_scat_source
C C 0.0033 0.0016 'International Tables Vol C Tables 4.2.6.8 and 6.1.1.4'
H H 0.0000 0.0000 'International Tables Vol C Tables 4.2.6.8 and 6.1.1.4'
N N 0.0061 0.0033 'International Tables Vol C Tables 4.2.6.8 and 6.1.1.4'
O O 0.0106 0.0060 'International Tables Vol C Tables 4.2.6.8 and 6.1.1.4'
S S 0.1246 0.1234 'International Tables Vol C Tables 4.2.6.8 and 6.1.1.4'

loop_
_geom_angle_atom_site_label_1
_geom_angle_atom_site_label_2
_geom_angle_atom_site_label_3
_geom_angle_site_symmetry_1
_geom_angle_site_symmetry_2
_geom_angle_site_symmetry_3
_geom_angle
_geom_angle_publ_flag
C20 S1 C28 . . . 93.40(17) no
C24 S2 C25 . . . 100.75(17) no
C25 S3 C26 . . . 87.07(17) no
C14 O1 C15 . . . 118.3(3) no
N2 N1 C14 . . . 103.8(3) no
C6 N2 C7 . . . 127.5(3) no
N1 N2 C6 . . . 111.9(3) no
N1 N2 C7 . . . 120.2(3) no
C17 N3 C18 . . . 114.0(4) no
C17 N3 C19 . . . 108.6(3) no
C18 N3 C19 . . . 108.8(4) no
C17 N3 H3N . . . 108(2) no
C18 N3 H3N . . . 111(2) no
C19 N3 H3N . . . 106(2) no
N5 N4 C25 . . . 112.2(3) no
N4 N5 C26 . . . 113.2(3) no
C22 N6 C30 . . . 133.6(3) no
C22 N6 C28 . . . 125.4(3) no
C28 N6 C30 . . . 94.1(3) no
C29 N7 C31 . . . 120.3(3) no
N9 N8 C32 . . . 120.7(3) no
C32 N8 C33 . . . 131.6(3) no
N9 N8 C33 . . . 107.6(3) no
N8 N9 N10 . . . 107.5(3) no
N9 N10 N11 . . . 110.3(4) no
N10 N11 C33 . . . 105.2(4) no
C29 N7 H7N . . . 120.00 no
C31 N7 H7N . . . 120.00 no
C6 C1 C14 . . . 103.5(3) no
C2 C1 C6 . . . 120.5(3) no
C2 C1 C14 . . . 135.8(4) no
C1 C2 C3 . . . 118.5(4) no
C2 C3 C4 . . . 120.8(4) no
C3 C4 C5 . . . 122.3(4) no
C4 C5 C6 . . . 116.9(4) no
N2 C6 C1 . . . 107.0(3) no
C1 C6 C5 . . . 120.9(3) no
N2 C6 C5 . . . 132.1(3) no
N2 C7 C8 . . . 114.8(3) no
C7 C8 C9 . . . 121.4(3) no
C7 C8 C13 . . . 120.0(3) no
C9 C8 C13 . . . 118.6(3) no
C8 C9 C10 . . . 120.8(4) no
C9 C10 C11 . . . 119.9(4) no
C10 C11 C12 . . . 120.1(4) no
C11 C12 C13 . . . 120.4(4) no
C8 C13 C12 . . . 120.3(3) no
N1 C14 C1 . . . 113.8(3) no
O1 C14 N1 . . . 124.2(3) no
O1 C14 C1 . . . 122.1(3) no
O1 C15 C16 . . . 107.1(4) no
C15 C16 C17 . . . 114.2(4) no
N3 C17 C16 . . . 113.8(4) no
C1 C2 H2 . . . 121.00 no
C3 C2 H2 . . . 121.00 no
C4 C3 H3 . . . 120.00 no
C2 C3 H3 . . . 120.00 no
C3 C4 H4 . . . 119.00 no
C5 C4 H4 . . . 119.00 no
C6 C5 H5 . . . 122.00 no
C4 C5 H5 . . . 122.00 no
N2 C7 H7A . . . 109.00 no
C8 C7 H7B . . . 109.00 no
N2 C7 H7B . . . 109.00 no
C8 C7 H7A . . . 109.00 no
H7A C7 H7B . . . 108.00 no
C10 C9 H9 . . . 120.00 no
C8 C9 H9 . . . 120.00 no
C9 C10 H10 . . . 120.00 no
C11 C10 H10 . . . 120.00 no
C12 C11 H11 . . . 120.00 no
C10 C11 H11 . . . 120.00 no
C13 C12 H12 . . . 120.00 no
C11 C12 H12 . . . 120.00 no
C8 C13 H13 . . . 120.00 no
C12 C13 H13 . . . 120.00 no
O1 C15 H15B . . . 110.00 no
C16 C15 H15A . . . 110.00 no
O1 C15 H15A . . . 110.00 no
H15A C15 H15B . . . 109.00 no
C16 C15 H15B . . . 110.00 no
C15 C16 H16A . . . 109.00 no
C15 C16 H16B . . . 109.00 no
C17 C16 H16B . . . 109.00 no
H16A C16 H16B . . . 108.00 no
C17 C16 H16A . . . 109.00 no
C16 C17 H17A . . . 109.00 no
C16 C17 H17B . . . 109.00 no
H17A C17 H17B . . . 108.00 no
N3 C17 H17B . . . 109.00 no
N3 C17 H17A . . . 109.00 no
N3 C18 H18B . . . 109.00 no
N3 C18 H18A . . . 110.00 no
H18A C18 H18C . . . 109.00 no
N3 C18 H18C . . . 109.00 no
H18A C18 H18B . . . 109.00 no
H18B C18 H18C . . . 109.00 no
N3 C19 H19B . . . 109.00 no
N3 C19 H19C . . . 109.00 no
H19A C19 H19C . . . 109.00 no
H19B C19 H19C . . . 109.00 no
H19A C19 H19B . . . 109.00 no
N3 C19 H19A . . . 109.00 no
S1 C20 C21 . . . 116.6(3) no
C22 C21 C24 . . . 122.5(3) no
C20 C21 C22 . . . 124.2(3) no
C20 C21 C24 . . . 113.3(3) no
N6 C22 C23 . . . 115.8(3) no
N6 C22 C21 . . . 119.1(3) no
C21 C22 C23 . . . 125.1(3) no
O2 C23 C22 . . . 117.7(3) no
O2 C23 O3 . . . 126.5(3) no
O3 C23 C22 . . . 115.8(3) no
S2 C24 C21 . . . 112.5(2) no
S2 C25 N4 . . . 126.6(3) no
S2 C25 S3 . . . 119.5(2) no
S3 C25 N4 . . . 114.0(3) no
S3 C26 C27 . . . 122.4(3) no
S3 C26 N5 . . . 113.6(3) no
N5 C26 C27 . . . 124.0(4) no
N6 C28 C29 . . . 87.8(2) no
S1 C28 C29 . . . 116.3(2) no
S1 C28 N6 . . . 109.8(2) no
N7 C29 C28 . . . 121.0(3) no
N7 C29 C30 . . . 119.8(3) no
C28 C29 C30 . . . 85.1(3) no
O4 C30 N6 . . . 132.0(3) no
N6 C30 C29 . . . 91.0(3) no
O4 C30 C29 . . . 137.0(3) no
O5 C31 C32 . . . 120.9(3) no
O5 C31 N7 . . . 123.9(3) no
N7 C31 C32 . . . 115.2(3) no
N8 C32 C31 . . . 110.4(3) no
N8 C33 N11 . . . 109.4(4) no
S1 C20 H20A . . . 108.00 no
S1 C20 H20B . . . 108.00 no
C21 C20 H20A . . . 108.00 no
C21 C20 H20B . . . 108.00 no
H20A C20 H20B . . . 107.00 no
S2 C24 H24A . . . 109.00 no
S2 C24 H24B . . . 109.00 no
C21 C24 H24A . . . 109.00 no
C21 C24 H24B . . . 109.00 no
H24A C24 H24B . . . 108.00 no
C26 C27 H27A . . . 109.00 no
C26 C27 H27B . . . 109.00 no
C26 C27 H27C . . . 110.00 no
H27A C27 H27B . . . 109.00 no
H27A C27 H27C . . . 109.00 no
H27B C27 H27C . . . 109.00 no
S1 C28 H28 . . . 113.00 no
N6 C28 H28 . . . 113.00 no
C29 C28 H28 . . . 113.00 no
N7 C29 H29 . . . 110.00 no
C28 C29 H29 . . . 110.00 no
C30 C29 H29 . . . 110.00 no
N8 C32 H32A . . . 110.00 no
N8 C32 H32B . . . 110.00 no
C31 C32 H32A . . . 110.00 no
C31 C32 H32B . . . 110.00 no
H32A C32 H32B . . . 108.00 no
N8 C33 H33 . . . 125.00 no
N11 C33 H33 . . . 125.00 no

loop_
_geom_bond_atom_site_label_1
_geom_bond_atom_site_label_2
_geom_bond_site_symmetry_1
_geom_bond_site_symmetry_2
_geom_bond_distance
_geom_bond_publ_flag
S1 C20 . . 1.805(4) no
S1 C28 . . 1.797(4) no
S2 C24 . . 1.815(4) no
S2 C25 . . 1.742(4) no
S3 C26 . . 1.733(4) no
S3 C25 . . 1.732(4) no
O1 C15 . . 1.425(5) no
O1 C14 . . 1.350(5) no
O2 C23 . . 1.243(5) no
O3 C23 . . 1.247(4) no
O4 C30 . . 1.197(4) no
O5 C31 . . 1.217(4) no
N1 N2 . . 1.382(5) no
N1 C14 . . 1.310(5) no
N2 C7 . . 1.448(5) no
N2 C6 . . 1.351(5) no
N3 C17 . . 1.506(5) no
N3 C18 . . 1.473(6) no
N3 C19 . . 1.472(5) no
N3 H3N . . 0.96(4) no
N4 N5 . . 1.392(4) no
N4 C25 . . 1.292(5) no
N5 C26 . . 1.288(5) no
N6 C28 . . 1.466(4) no
N6 C30 . . 1.385(4) no
N6 C22 . . 1.400(4) no
N7 C31 . . 1.338(4) no
N7 C29 . . 1.430(5) no
N8 N9 . . 1.325(5) no
N8 C33 . . 1.320(5) no
N8 C32 . . 1.454(5) no
N9 N10 . . 1.279(6) no
N10 N11 . . 1.348(7) no
N11 C33 . . 1.307(6) no
N7 H7N . . 0.8600 no
C1 C14 . . 1.406(5) no
C1 C2 . . 1.396(5) no
C1 C6 . . 1.393(5) no
C2 C3 . . 1.351(7) no
C3 C4 . . 1.397(7) no
C4 C5 . . 1.368(6) no
C5 C6 . . 1.399(5) no
C7 C8 . . 1.501(5) no
C8 C9 . . 1.384(6) no
C8 C13 . . 1.380(5) no
C9 C10 . . 1.374(6) no
C10 C11 . . 1.368(6) no
C11 C12 . . 1.365(6) no
C12 C13 . . 1.378(6) no
C15 C16 . . 1.489(6) no
C16 C17 . . 1.461(6) no
C2 H2 . . 0.9300 no
C3 H3 . . 0.9300 no
C4 H4 . . 0.9300 no
C5 H5 . . 0.9300 no
C7 H7B . . 0.9700 no
C7 H7A . . 0.9700 no
C9 H9 . . 0.9300 no
C10 H10 . . 0.9300 no
C11 H11 . . 0.9300 no
C12 H12 . . 0.9300 no
C13 H13 . . 0.9300 no
C15 H15B . . 0.9700 no
C15 H15A . . 0.9700 no
C16 H16A . . 0.9700 no
C16 H16B . . 0.9700 no
C17 H17A . . 0.9700 no
C17 H17B . . 0.9700 no
C18 H18B . . 0.9600 no
C18 H18A . . 0.9600 no
C18 H18C . . 0.9600 no
C19 H19C . . 0.9600 no
C19 H19B . . 0.9600 no
C19 H19A . . 0.9600 no
C20 C21 . . 1.515(5) no
C21 C24 . . 1.496(5) no
C21 C22 . . 1.339(5) no
C22 C23 . . 1.524(5) no
C26 C27 . . 1.491(6) no
C28 C29 . . 1.548(5) no
C29 C30 . . 1.540(5) no
C31 C32 . . 1.510(5) no
C20 H20A . . 0.9700 no
C20 H20B . . 0.9700 no
C24 H24A . . 0.9700 no
C24 H24B . . 0.9700 no
C27 H27A . . 0.9600 no
C27 H27B . . 0.9600 no
C27 H27C . . 0.9600 no
C28 H28 . . 0.9800 no
C29 H29 . . 0.9800 no
C32 H32A . . 0.9700 no
C32 H32B . . 0.9700 no
C33 H33 . . 0.9300 no

loop_
_geom_hbond_atom_site_label_D
_geom_hbond_atom_site_label_H
_geom_hbond_atom_site_label_A
_geom_hbond_site_symmetry_A
_geom_hbond_distance_DH
_geom_hbond_distance_HA
_geom_hbond_distance_DA
_geom_hbond_angle_DHA
_geom_hbond_publ_flag
N3 H3N O3 1_546 0.96(4) 1.70(4) 2.660(4) 174(3) yes
N7 H7N O2 1_545 0.8600 2.0200 2.868(3) 167.00 yes
C18 H18C O4 1_556 0.9600 2.5200 3.303(5) 139.00 yes
C24 H24A N4 . 0.9700 2.4100 2.961(5) 116.00 yes
C24 H24B O3 . 0.9700 2.3800 2.882(4) 112.00 yes
C32 H32A O2 2_546 0.9700 2.2800 3.218(4) 164.00 yes
C32 H32B O2 1_545 0.9700 2.5000 3.318(4) 142.00 yes
C19 H19B CgA . 0.96 2.91 3.869(6) 174 yes
C20 H20B CgD . 0.97 2.72 3.642(4) 158 yes
C29 H29 CgA 1_545 0.98 2.99 3.861(4) 149 yes

loop_
_geom_torsion_atom_site_label_1
_geom_torsion_atom_site_label_2
_geom_torsion_atom_site_label_3
_geom_torsion_atom_site_label_4
_geom_torsion_site_symmetry_1
_geom_torsion_site_symmetry_2
_geom_torsion_site_symmetry_3
_geom_torsion_site_symmetry_4
_geom_torsion
_geom_torsion_publ_flag
C20 S1 C28 C29 . . . . 155.3(3) no
C20 S1 C28 N6 . . . . 57.8(3) no
C28 S1 C20 C21 . . . . -47.1(3) no
C24 S2 C25 N4 . . . . 12.6(4) no
C24 S2 C25 S3 . . . . -167.0(2) no
C25 S2 C24 C21 . . . . -111.3(3) no
C25 S3 C26 C27 . . . . -179.3(3) no
C26 S3 C25 N4 . . . . -0.1(3) no
C25 S3 C26 N5 . . . . -0.4(3) no
C26 S3 C25 S2 . . . . 179.6(2) no
C14 O1 C15 C16 . . . . -176.1(3) no
C15 O1 C14 C1 . . . . 171.1(3) no
C15 O1 C14 N1 . . . . -8.4(5) no
N2 N1 C14 C1 . . . . 1.4(4) no
C14 N1 N2 C7 . . . . -175.3(3) no
N2 N1 C14 O1 . . . . -179.0(3) no
C14 N1 N2 C6 . . . . -1.9(4) no
N1 N2 C6 C5 . . . . -177.3(4) no
C7 N2 C6 C5 . . . . -4.6(7) no
N1 N2 C7 C8 . . . . -102.2(4) no
C6 N2 C7 C8 . . . . 85.6(5) no
C7 N2 C6 C1 . . . . 174.5(3) no
N1 N2 C6 C1 . . . . 1.7(4) no
C19 N3 C17 C16 . . . . -164.0(4) no
C18 N3 C17 C16 . . . . 74.5(5) no
C25 N4 N5 C26 . . . . -0.7(4) no
N5 N4 C25 S3 . . . . 0.4(4) no
N5 N4 C25 S2 . . . . -179.2(3) no
N4 N5 C26 S3 . . . . 0.6(4) no
N4 N5 C26 C27 . . . . 179.6(3) no
C30 N6 C22 C21 . . . . -133.6(4) no
C30 N6 C22 C23 . . . . 49.7(5) no
C28 N6 C22 C23 . . . . -167.3(3) no
C30 N6 C28 C29 . . . . -11.3(3) no
C22 N6 C28 S1 . . . . -48.2(4) no
C22 N6 C28 C29 . . . . -165.4(3) no
C22 N6 C30 O4 . . . . -16.5(7) no
C28 N6 C22 C21 . . . . 9.4(5) no
C30 N6 C28 S1 . . . . 106.0(2) no
C22 N6 C30 C29 . . . . 161.9(4) no
C28 N6 C30 O4 . . . . -167.1(4) no
C28 N6 C30 C29 . . . . 11.3(3) no
C29 N7 C31 O5 . . . . -1.4(5) no
C31 N7 C29 C30 . . . . -145.3(3) no
C29 N7 C31 C32 . . . . 176.6(3) no
C31 N7 C29 C28 . . . . 111.5(4) no
N9 N8 C32 C31 . . . . -69.8(4) no
N9 N8 C33 N11 . . . . -0.1(4) no
C32 N8 C33 N11 . . . . -177.9(3) no
C33 N8 N9 N10 . . . . 0.0(4) no
C32 N8 N9 N10 . . . . 178.1(4) no
C33 N8 C32 C31 . . . . 107.8(4) no
N8 N9 N10 N11 . . . . 0.1(5) no
N9 N10 N11 C33 . . . . -0.1(5) no
N10 N11 C33 N8 . . . . 0.2(5) no
C2 C1 C6 N2 . . . . -176.6(3) no
C2 C1 C6 C5 . . . . 2.6(6) no
C14 C1 C2 C3 . . . . -175.0(4) no
C14 C1 C6 C5 . . . . 178.4(3) no
C2 C1 C14 O1 . . . . -5.2(7) no
C14 C1 C6 N2 . . . . -0.8(4) no
C6 C1 C2 C3 . . . . -0.9(6) no
C6 C1 C14 N1 . . . . -0.5(4) no
C2 C1 C14 N1 . . . . 174.4(4) no
C6 C1 C14 O1 . . . . 179.9(3) no
C1 C2 C3 C4 . . . . -1.7(7) no
C2 C3 C4 C5 . . . . 2.7(7) no
C3 C4 C5 C6 . . . . -1.0(6) no
C4 C5 C6 C1 . . . . -1.6(6) no
C4 C5 C6 N2 . . . . 177.3(4) no
N2 C7 C8 C9 . . . . 48.2(5) no
N2 C7 C8 C13 . . . . -134.6(4) no
C7 C8 C13 C12 . . . . -176.7(4) no
C9 C8 C13 C12 . . . . 0.6(6) no
C13 C8 C9 C10 . . . . -1.1(6) no
C7 C8 C9 C10 . . . . 176.1(4) no
C8 C9 C10 C11 . . . . 1.1(6) no
C9 C10 C11 C12 . . . . -0.5(7) no
C10 C11 C12 C13 . . . . 0.0(7) no
C11 C12 C13 C8 . . . . 0.0(6) no
O1 C15 C16 C17 . . . . 59.5(5) no
C15 C16 C17 N3 . . . . -173.0(4) no
S1 C20 C21 C22 . . . . 19.2(5) no
S1 C20 C21 C24 . . . . -163.3(2) no
C20 C21 C22 N6 . . . . 6.9(5) no
C20 C21 C22 C23 . . . . -176.7(3) no
C20 C21 C24 S2 . . . . 81.3(3) no
C22 C21 C24 S2 . . . . -101.2(4) no
C24 C21 C22 N6 . . . . -170.3(3) no
C24 C21 C22 C23 . . . . 6.0(6) no
N6 C22 C23 O2 . . . . 32.8(5) no
C21 C22 C23 O3 . . . . 37.0(5) no
N6 C22 C23 O3 . . . . -146.5(3) no
C21 C22 C23 O2 . . . . -143.7(4) no
S1 C28 C29 N7 . . . . 21.1(4) no
S1 C28 C29 C30 . . . . -100.9(3) no
N6 C28 C29 N7 . . . . 132.1(3) no
N6 C28 C29 C30 . . . . 10.1(2) no
N7 C29 C30 O4 . . . . 44.4(6) no
N7 C29 C30 N6 . . . . -133.9(3) no
C28 C29 C30 O4 . . . . 167.5(5) no
C28 C29 C30 N6 . . . . -10.7(3) no
O5 C31 C32 N8 . . . . -38.1(5) no
N7 C31 C32 N8 . . . . 143.9(3) no

loop_
_cod_related_entry_id
_cod_related_entry_database
_cod_related_entry_code
1 ChemSpider 30655945
